data_4124322
loop_
_publ_author_name
'Ju, Huiyeong'
'Clegg, Jack K.'
'Park, Ki-Min'
'Lindoy, Leonard F.'
'Lee, Shim Sung'

_publ_section_title
;
 Formation of a Dicopper Platform Based Polyrotaxane Whose
 &quot;String&quot; and &quot;Bead&quot; Are Constructed from the Same
 Components.
;
_journal_issue 30
_journal_name_full 'Journal of the American Chemical Society'
_journal_page_first 9535
_journal_page_last 9538
_journal_paper_doi 10.1021/jacs.5b05770
_journal_volume 137
_journal_year 2015
_chemical_formula_moiety 'C27 H32 Cu N2 O4, C4 H8 O'
_chemical_formula_sum 'C31 H40 Cu N2 O5'
_chemical_formula_weight 584.19
_chemical_name_systematic
; 
 ? 
;
_space_group_IT_number 14
_symmetry_cell_setting monoclinic
_symmetry_space_group_name_Hall '-P 2ybc'
_symmetry_space_group_name_H-M 'P 1 21/c 1'
_atom_sites_solution_hydrogens geom
_atom_sites_solution_primary direct
_atom_sites_solution_secondary difmap
_audit_creation_method SHELXL-97
_cell_angle_alpha 90.00
_cell_angle_beta 107.029(2)
_cell_angle_gamma 90.00
_cell_formula_units_Z 4
_cell_length_a 15.7816(8)
_cell_length_b 16.2894(7)
_cell_length_c 11.9362(6)
_cell_measurement_reflns_used 6044
_cell_measurement_temperature 173(2)
_cell_measurement_theta_max 25.98
_cell_measurement_theta_min 2.18
_cell_volume 2933.9(2)
_computing_cell_refinement 'Bruker SAINT'
_computing_data_collection 'Bruker APEX2'
_computing_data_reduction 'Bruker SAINT'
_computing_molecular_graphics 'Bruker SHELXTL'
_computing_publication_material 'Bruker SHELXTL'
_computing_structure_refinement 'SHELXL-97 (Sheldrick, 2008)'
_computing_structure_solution 'SHELXS-97 (Sheldrick, 2008)'
_diffrn_ambient_temperature 173(2)
_diffrn_measured_fraction_theta_full 0.993
_diffrn_measured_fraction_theta_max 0.993
_diffrn_measurement_device_type 'Bruker APEX-II CCD'
_diffrn_measurement_method '\f and \w scans'
_diffrn_radiation_monochromator graphite
_diffrn_radiation_source 'fine-focus sealed tube'
_diffrn_radiation_type MoK\a
_diffrn_radiation_wavelength 0.71073
_diffrn_reflns_av_R_equivalents 0.0923
_diffrn_reflns_av_sigmaI/netI 0.0626
_diffrn_reflns_limit_h_max 21
_diffrn_reflns_limit_h_min -19
_diffrn_reflns_limit_k_max 21
_diffrn_reflns_limit_k_min -21
_diffrn_reflns_limit_l_max 15
_diffrn_reflns_limit_l_min -15
_diffrn_reflns_number 45708
_diffrn_reflns_theta_full 28.42
_diffrn_reflns_theta_max 28.42
_diffrn_reflns_theta_min 1.35
_exptl_absorpt_coefficient_mu 0.786
_exptl_absorpt_correction_T_max 0.9478
_exptl_absorpt_correction_T_min 0.8676
_exptl_absorpt_correction_type multi-scan
_exptl_absorpt_process_details SADABS
_exptl_crystal_colour green
_exptl_crystal_density_diffrn 1.323
_exptl_crystal_density_method 'not measured'
_exptl_crystal_description plate
_exptl_crystal_F_000 1236
_exptl_crystal_size_max 0.19
_exptl_crystal_size_mid 0.12
_exptl_crystal_size_min 0.07
_refine_diff_density_max 0.820
_refine_diff_density_min -0.725
_refine_diff_density_rms 0.079
_refine_ls_extinction_method none
_refine_ls_goodness_of_fit_ref 1.017
_refine_ls_hydrogen_treatment constr
_refine_ls_matrix_type full
_refine_ls_number_parameters 352
_refine_ls_number_reflns 7315
_refine_ls_number_restraints 0
_refine_ls_restrained_S_all 1.017
_refine_ls_R_factor_all 0.0933
_refine_ls_R_factor_gt 0.0522
_refine_ls_shift/su_max 0.001
_refine_ls_shift/su_mean 0.000
_refine_ls_structure_factor_coef Fsqd
_refine_ls_weighting_details 'calc w=1/[\s^2^(Fo^2^)+(0.0589P)^2^+3.1745P] where P=(Fo^2^+2Fc^2^)/3'
_refine_ls_weighting_scheme calc
_refine_ls_wR_factor_gt 0.1233
_refine_ls_wR_factor_ref 0.1439
_reflns_number_gt 4841
_reflns_number_total 7315
_reflns_threshold_expression >2sigma(I)
_cod_data_source_file ja5b05770_si_002.cif
_cod_data_source_block 2
_cod_depositor_comments
;
The following automatic conversions were performed:

'_symmetry_cell_setting' value 'Monoclinic' changed to 'monoclinic'
according to
/usr/data/users/saulius/crontab/automatic-downloads/current/ACS/lib/dictionaries/cif_core.dic
dictionary named 'cif_core.dic' version 2.4.2 from 2011-04-26.

Automatic conversion script
Id: cif_fix_values 3271 2015-04-21 07:52:19Z andrius 
;
_cod_original_sg_symbol_H-M P2(1)/c
_cod_database_code 4124322

loop_
_symmetry_equiv_pos_as_xyz
'x, y, z'
'-x, y+1/2, -z+1/2'
'-x, -y, -z'
'x, -y-1/2, z-1/2'

loop_
_atom_site_label
_atom_site_type_symbol
_atom_site_fract_x
_atom_site_fract_y
_atom_site_fract_z
_atom_site_U_iso_or_equiv
_atom_site_adp_type
_atom_site_occupancy
_atom_site_symmetry_multiplicity
_atom_site_calc_flag
_atom_site_refinement_flags
Cu1 Cu 0.68143(2) 0.49506(2) -0.14278(3) 0.02131(11) Uani 1 1 d .
O1 O 0.75644(13) 0.41235(12) -0.18084(18) 0.0268(5) Uani 1 1 d .
O2 O 0.61187(13) 0.41237(11) -0.09294(18) 0.0237(4) Uani 1 1 d .
O3 O 0.40994(13) 0.42973(12) 0.13497(18) 0.0266(5) Uani 1 1 d .
O4 O 0.25868(13) 0.42397(12) 0.21228(18) 0.0262(4) Uani 1 1 d .
N1 N 0.77161(17) 0.51542(16) 0.0387(2) 0.0299(6) Uani 1 1 d .
N2 N 0.94283(15) 0.49967(16) 0.3823(2) 0.0273(5) Uani 1 1 d .
C1 C 0.9227(3) 0.3036(5) -0.0448(5) 0.113(3) Uani 1 1 d .
H1A H 0.9360 0.3621 -0.0310 0.170 Uiso 1 1 calc R
H1B H 0.9748 0.2752 -0.0545 0.170 Uiso 1 1 calc R
H1C H 0.9070 0.2803 0.0221 0.170 Uiso 1 1 calc R
C2 C 0.8255(4) 0.2029(2) -0.1759(6) 0.104(2) Uani 1 1 d .
H2A H 0.8773 0.1742 -0.1859 0.156 Uiso 1 1 calc R
H2B H 0.7756 0.1969 -0.2472 0.156 Uiso 1 1 calc R
H2C H 0.8095 0.1792 -0.1093 0.156 Uiso 1 1 calc R
C3 C 0.8718(3) 0.3264(3) -0.2561(4) 0.0581(12) Uani 1 1 d .
H3A H 0.8867 0.3848 -0.2436 0.087 Uiso 1 1 calc R
H3B H 0.8218 0.3199 -0.3271 0.087 Uiso 1 1 calc R
H3C H 0.9232 0.2963 -0.2651 0.087 Uiso 1 1 calc R
C4 C 0.8470(2) 0.2933(2) -0.1530(3) 0.0354(8) Uani 1 1 d .
C5 C 0.76852(19) 0.34133(18) -0.1358(3) 0.0267(6) Uani 1 1 d .
C6 C 0.71739(19) 0.30672(19) -0.0702(3) 0.0292(7) Uani 1 1 d .
H6A H 0.7351 0.2547 -0.0352 0.035 Uiso 1 1 calc R
C7 C 0.64256(19) 0.34280(17) -0.0525(3) 0.0235(6) Uani 1 1 d .
C8 C 0.59299(18) 0.30011(17) 0.0202(2) 0.0226(6) Uani 1 1 d .
C9 C 0.6164(2) 0.22229(18) 0.0678(3) 0.0284(7) Uani 1 1 d .
H9A H 0.6626 0.1928 0.0496 0.034 Uiso 1 1 calc R
C10 C 0.5732(2) 0.18799(19) 0.1409(3) 0.0318(7) Uani 1 1 d .
H10A H 0.5906 0.1354 0.1740 0.038 Uiso 1 1 calc R
C11 C 0.5049(2) 0.22919(18) 0.1665(3) 0.0284(7) Uani 1 1 d .
H11A H 0.4756 0.2049 0.2173 0.034 Uiso 1 1 calc R
C12 C 0.47884(18) 0.30590(17) 0.1185(3) 0.0233(6) Uani 1 1 d .
C13 C 0.52374(19) 0.34100(17) 0.0460(3) 0.0229(6) Uani 1 1 d .
H13A H 0.5067 0.3939 0.0135 0.028 Uiso 1 1 calc R
C14 C 0.40587(18) 0.35255(17) 0.1448(2) 0.0227(6) Uani 1 1 d .
C15 C 0.3399(2) 0.31057(18) 0.1777(3) 0.0283(6) Uani 1 1 d .
H15A H 0.3421 0.2523 0.1778 0.034 Uiso 1 1 calc R
C16 C 0.27113(19) 0.34742(18) 0.2103(3) 0.0242(6) Uani 1 1 d .
C17 C 0.2048(2) 0.29211(19) 0.2470(3) 0.0306(7) Uani 1 1 d .
C18 C 0.1330(3) 0.3432(2) 0.2734(4) 0.0586(12) Uani 1 1 d .
H18A H 0.1011 0.3741 0.2032 0.088 Uiso 1 1 calc R
H18B H 0.1598 0.3816 0.3371 0.088 Uiso 1 1 calc R
H18C H 0.0915 0.3072 0.2969 0.088 Uiso 1 1 calc R
C19 C 0.1620(3) 0.2334(2) 0.1476(4) 0.0502(10) Uani 1 1 d .
H19A H 0.1298 0.2648 0.0782 0.075 Uiso 1 1 calc R
H19B H 0.1206 0.1973 0.1714 0.075 Uiso 1 1 calc R
H19C H 0.2080 0.2001 0.1293 0.075 Uiso 1 1 calc R
C20 C 0.2545(3) 0.2431(3) 0.3557(4) 0.0579(11) Uani 1 1 d .
H20A H 0.2818 0.2810 0.4199 0.087 Uiso 1 1 calc R
H20B H 0.3006 0.2098 0.3378 0.087 Uiso 1 1 calc R
H20C H 0.2128 0.2071 0.3790 0.087 Uiso 1 1 calc R
C21 C 0.8589(2) 0.5229(2) 0.0623(3) 0.0392(8) Uani 1 1 d .
H21A H 0.8824 0.5311 -0.0016 0.047 Uiso 1 1 calc R
C22 C 0.9173(2) 0.5196(2) 0.1726(3) 0.0392(8) Uani 1 1 d .
H22A H 0.9791 0.5253 0.1829 0.047 Uiso 1 1 calc R
C23 C 0.88682(19) 0.50780(18) 0.2701(3) 0.0252(6) Uani 1 1 d .
C24 C 0.7947(2) 0.50176(19) 0.2458(3) 0.0302(7) Uani 1 1 d .
H24A H 0.7687 0.4953 0.3077 0.036 Uiso 1 1 calc R
C25 C 0.7420(2) 0.50531(19) 0.1311(3) 0.0310(7) Uani 1 1 d .
H25A H 0.6798 0.5001 0.1171 0.037 Uiso 1 1 calc R
C26 C 1.0328(2) 0.5308(2) 0.4097(3) 0.0341(7) Uani 1 1 d .
H26A H 1.0321 0.5911 0.4200 0.041 Uiso 1 1 calc R
H26B H 1.0565 0.5194 0.3431 0.041 Uiso 1 1 calc R
C27 C 0.90692(19) 0.5071(2) 0.4811(3) 0.0324(7) Uani 1 1 d .
H27A H 0.8484 0.4797 0.4615 0.039 Uiso 1 1 calc R
H27B H 0.8982 0.5658 0.4957 0.039 Uiso 1 1 calc R
C31 C 0.3159(2) 0.5078(2) 0.4740(3) 0.0443(9) Uani 1 1 d .
H31A H 0.2580 0.4829 0.4321 0.053 Uiso 1 1 calc R
H31B H 0.3411 0.5332 0.4154 0.053 Uiso 1 1 calc R
C28 C 0.3731(5) 0.4482(4) 0.5373(6) 0.160(4) Uani 1 1 d .
H28A H 0.4147 0.4303 0.4942 0.192 Uiso 1 1 calc R
H28B H 0.3392 0.3998 0.5502 0.192 Uiso 1 1 calc R
C29 C 0.4231(4) 0.4864(4) 0.6529(6) 0.119(3) Uani 1 1 d .
H29A H 0.4140 0.4547 0.7192 0.142 Uiso 1 1 calc R
H29B H 0.4873 0.4890 0.6614 0.142 Uiso 1 1 calc R
C30 C 0.3854(2) 0.5691(2) 0.6485(3) 0.0461(9) Uani 1 1 d .
H30A H 0.3735 0.5823 0.7234 0.055 Uiso 1 1 calc R
H30B H 0.4269 0.6105 0.6339 0.055 Uiso 1 1 calc R
O5 O 0.30441(15) 0.56814(15) 0.5540(2) 0.0374(5) Uani 1 1 d .

loop_
_atom_site_aniso_label
_atom_site_aniso_U_11
_atom_site_aniso_U_22
_atom_site_aniso_U_33
_atom_site_aniso_U_23
_atom_site_aniso_U_13
_atom_site_aniso_U_12
Cu1 0.02182(17) 0.02152(19) 0.02377(18) 0.00112(14) 0.01163(13) 0.00002(15)
O1 0.0277(11) 0.0238(11) 0.0343(12) 0.0032(9) 0.0175(9) 0.0026(8)
O2 0.0231(10) 0.0195(10) 0.0315(11) 0.0035(8) 0.0128(8) 0.0017(8)
O3 0.0257(10) 0.0208(10) 0.0381(12) 0.0033(9) 0.0168(9) 0.0013(8)
O4 0.0297(11) 0.0239(11) 0.0312(11) 0.0020(9) 0.0184(9) 0.0002(9)
N1 0.0268(13) 0.0385(15) 0.0244(13) -0.0007(11) 0.0078(10) -0.0046(11)
N2 0.0209(11) 0.0415(15) 0.0219(12) 0.0004(11) 0.0098(9) -0.0069(11)
C1 0.044(3) 0.220(8) 0.069(4) -0.018(4) 0.007(2) 0.058(4)
C2 0.105(4) 0.031(2) 0.228(8) 0.011(3) 0.130(5) 0.017(2)
C3 0.054(2) 0.069(3) 0.069(3) 0.017(2) 0.046(2) 0.022(2)
C4 0.0315(17) 0.0335(17) 0.050(2) 0.0082(15) 0.0258(16) 0.0060(14)
C5 0.0252(15) 0.0251(15) 0.0320(17) 0.0014(12) 0.0119(13) 0.0007(12)
C6 0.0278(15) 0.0259(15) 0.0386(18) 0.0080(13) 0.0172(14) 0.0074(12)
C7 0.0230(14) 0.0226(14) 0.0255(15) -0.0004(11) 0.0080(12) -0.0023(11)
C8 0.0217(13) 0.0224(14) 0.0256(15) 0.0002(11) 0.0097(11) -0.0017(11)
C9 0.0250(15) 0.0239(15) 0.0407(18) 0.0014(13) 0.0163(13) 0.0039(12)
C10 0.0312(16) 0.0246(15) 0.0426(19) 0.0098(14) 0.0156(14) 0.0058(13)
C11 0.0278(15) 0.0276(16) 0.0340(17) 0.0054(13) 0.0155(13) -0.0023(12)
C12 0.0207(14) 0.0240(14) 0.0265(15) -0.0005(12) 0.0091(11) -0.0021(11)
C13 0.0251(14) 0.0201(14) 0.0258(15) 0.0015(11) 0.0110(12) 0.0012(11)
C14 0.0237(14) 0.0218(14) 0.0238(15) 0.0004(11) 0.0088(11) 0.0003(11)
C15 0.0312(16) 0.0201(14) 0.0395(17) -0.0005(12) 0.0196(14) -0.0021(12)
C16 0.0232(14) 0.0278(15) 0.0234(15) -0.0009(12) 0.0097(12) -0.0034(12)
C17 0.0317(16) 0.0288(16) 0.0388(18) -0.0028(13) 0.0220(14) -0.0059(13)
C18 0.054(2) 0.045(2) 0.101(4) -0.011(2) 0.060(3) -0.0088(19)
C19 0.043(2) 0.053(2) 0.063(3) -0.017(2) 0.0286(19) -0.0219(18)
C20 0.057(3) 0.068(3) 0.053(3) 0.023(2) 0.024(2) -0.011(2)
C21 0.0324(17) 0.062(2) 0.0268(16) 0.0035(15) 0.0140(14) -0.0084(16)
C22 0.0242(15) 0.067(2) 0.0272(16) 0.0021(16) 0.0097(13) -0.0101(16)
C23 0.0247(14) 0.0279(15) 0.0244(14) -0.0018(12) 0.0091(11) -0.0028(12)
C24 0.0251(14) 0.0430(18) 0.0241(14) -0.0022(14) 0.0097(11) -0.0046(14)
C25 0.0234(14) 0.0419(18) 0.0272(15) -0.0006(14) 0.0068(12) -0.0020(14)
C26 0.0258(16) 0.051(2) 0.0271(16) 0.0032(14) 0.0110(13) -0.0087(14)
C27 0.0219(14) 0.053(2) 0.0243(15) 0.0013(14) 0.0096(11) -0.0028(14)
C31 0.042(2) 0.053(2) 0.042(2) -0.0126(18) 0.0181(16) -0.0037(18)
C28 0.175(7) 0.117(5) 0.114(5) -0.073(5) -0.075(5) 0.088(5)
C29 0.109(5) 0.104(5) 0.097(5) -0.042(4) -0.042(4) 0.055(4)
C30 0.0382(19) 0.058(2) 0.040(2) -0.0082(18) 0.0097(16) -0.0125(18)
O5 0.0310(12) 0.0459(14) 0.0383(13) -0.0079(11) 0.0146(10) -0.0048(11)

loop_
_atom_type_symbol
_atom_type_description
_atom_type_scat_dispersion_real
_atom_type_scat_dispersion_imag
_atom_type_scat_source
C C 0.0033 0.0016 'International Tables Vol C Tables 4.2.6.8 and 6.1.1.4'
H H 0.0000 0.0000 'International Tables Vol C Tables 4.2.6.8 and 6.1.1.4'
N N 0.0061 0.0033 'International Tables Vol C Tables 4.2.6.8 and 6.1.1.4'
O O 0.0106 0.0060 'International Tables Vol C Tables 4.2.6.8 and 6.1.1.4'
Cu Cu 0.3201 1.2651 'International Tables Vol C Tables 4.2.6.8 and 6.1.1.4'

loop_
_geom_angle_atom_site_label_1
_geom_angle_atom_site_label_2
_geom_angle_atom_site_label_3
_geom_angle
_geom_angle_site_symmetry_1
_geom_angle_site_symmetry_3
O3 Cu1 O1 168.18(9) 3_665 .
O3 Cu1 O2 85.84(8) 3_665 .
O1 Cu1 O2 91.64(8) . .
O3 Cu1 O4 93.09(8) 3_665 3_665
O1 Cu1 O4 87.99(8) . 3_665
O2 Cu1 O4 172.88(9) . 3_665
O3 Cu1 N1 97.61(9) 3_665 .
O1 Cu1 N1 94.07(9) . .
O2 Cu1 N1 93.59(9) . .
O4 Cu1 N1 93.53(9) 3_665 .
C5 O1 Cu1 124.30(19) . .
C7 O2 Cu1 123.32(18) . .
C14 O3 Cu1 124.84(18) . 3_665
C16 O4 Cu1 124.33(18) . 3_665
C25 N1 C21 115.5(3) . .
C25 N1 Cu1 120.4(2) . .
C21 N1 Cu1 123.0(2) . .
C23 N2 C26 119.4(2) . .
C23 N2 C27 119.2(2) . .
C26 N2 C27 112.1(2) . .
C1 C4 C3 109.6(4) . .
C1 C4 C2 110.2(5) . .
C3 C4 C2 107.4(4) . .
C1 C4 C5 107.6(3) . .
C3 C4 C5 110.1(3) . .
C2 C4 C5 111.9(3) . .
O1 C5 C6 124.5(3) . .
O1 C5 C4 116.0(3) . .
C6 C5 C4 119.5(3) . .
C7 C6 C5 124.8(3) . .
O2 C7 C6 124.4(3) . .
O2 C7 C8 115.4(2) . .
C6 C7 C8 120.2(3) . .
C13 C8 C9 118.5(3) . .
C13 C8 C7 118.9(2) . .
C9 C8 C7 122.5(3) . .
C10 C9 C8 120.5(3) . .
C9 C10 C11 120.6(3) . .
C10 C11 C12 120.3(3) . .
C11 C12 C13 118.9(3) . .
C11 C12 C14 121.9(3) . .
C13 C12 C14 119.2(2) . .
C8 C13 C12 121.2(3) . .
O3 C14 C15 125.1(3) . .
O3 C14 C12 115.1(2) . .
C15 C14 C12 119.8(2) . .
C16 C15 C14 125.1(3) . .
O4 C16 C15 124.7(3) . .
O4 C16 C17 116.8(2) . .
C15 C16 C17 118.6(3) . .
C18 C17 C19 108.7(3) . .
C18 C17 C20 109.9(3) . .
C19 C17 C20 109.5(3) . .
C18 C17 C16 110.5(3) . .
C19 C17 C16 109.3(3) . .
C20 C17 C16 108.9(3) . .
N1 C21 C22 124.4(3) . .
C21 C22 C23 120.5(3) . .
N2 C23 C22 122.9(3) . .
N2 C23 C24 121.7(3) . .
C22 C23 C24 115.3(3) . .
C25 C24 C23 119.3(3) . .
N1 C25 C24 125.0(3) . .
N2 C26 C27 112.3(3) . 3_766
N2 C27 C26 111.8(3) . 3_766
C28 C31 O5 108.0(4) . .
C31 C28 C29 106.9(4) . .
C30 C29 C28 104.4(4) . .
O5 C30 C29 106.1(3) . .
C31 O5 C30 106.0(3) . .

loop_
_geom_bond_atom_site_label_1
_geom_bond_atom_site_label_2
_geom_bond_distance
_geom_bond_site_symmetry_2
Cu1 O3 1.9151(19) 3_665
Cu1 O1 1.933(2) .
Cu1 O2 1.9381(19) .
Cu1 O4 1.9442(19) 3_665
Cu1 N1 2.241(3) .
O1 C5 1.266(3) .
O2 C7 1.271(3) .
O3 C14 1.266(3) .
O3 Cu1 1.9151(19) 3_665
O4 C16 1.264(3) .
O4 Cu1 1.9442(19) 3_665
N1 C25 1.328(4) .
N1 C21 1.328(4) .
N2 C23 1.378(4) .
N2 C26 1.453(4) .
N2 C27 1.455(4) .
C1 C4 1.489(6) .
C2 C4 1.519(5) .
C3 C4 1.498(5) .
C4 C5 1.528(4) .
C5 C6 1.397(4) .
C6 C7 1.390(4) .
C7 C8 1.498(4) .
C8 C13 1.389(4) .
C8 C9 1.394(4) .
C9 C10 1.373(4) .
C10 C11 1.378(4) .
C11 C12 1.386(4) .
C12 C13 1.392(4) .
C12 C14 1.488(4) .
C14 C15 1.394(4) .
C15 C16 1.393(4) .
C16 C17 1.539(4) .
C17 C18 1.512(5) .
C17 C19 1.520(5) .
C17 C20 1.529(5) .
C21 C22 1.370(5) .
C22 C23 1.396(4) .
C23 C24 1.401(4) .
C24 C25 1.379(4) .
C26 C27 1.503(4) 3_766
C27 C26 1.503(4) 3_766
C31 C28 1.389(7) .
C31 O5 1.417(4) .
C28 C29 1.509(7) .
C29 C30 1.466(6) .
C30 O5 1.436(4) .
